data_7021638
loop_
_publ_author_name
'Suresh, Paladugu'
'Radhakrishnan, Soumya'
'Naga Babu, Chatla'
'Sathyanarayana, Arruri'
'Sampath, Natarajan'
'Prabusankar, Ganesan'

_publ_section_title
;
 Luminescent imidazolium carboxylate supported aggregate and infinite
 coordination networks of copper and zinc.
;
_journal_issue 30
_journal_name_full 'Dalton transactions (Cambridge, England : 2003)'
_journal_page_first 10838
_journal_page_last 10846
_journal_paper_doi 10.1039/c3dt50675d
_journal_volume 42
_journal_year 2013
_chemical_formula_sum 'C13 H13 Br0.5 N2 O3 Zn0.5'
_chemical_formula_weight 317.89
_chemical_name_systematic
;
 ?
;
_space_group_IT_number 2
_symmetry_cell_setting triclinic
_symmetry_space_group_name_Hall '-P 1'
_symmetry_space_group_name_H-M 'P -1'
_atom_sites_solution_hydrogens geom
_atom_sites_solution_primary direct
_atom_sites_solution_secondary difmap
_audit_creation_method SHELXL-97
_cell_angle_alpha 78.119(7)
_cell_angle_beta 83.978(7)
_cell_angle_gamma 84.959(7)
_cell_formula_units_Z 2
_cell_length_a 4.5284(4)
_cell_length_b 11.4135(9)
_cell_length_c 13.2801(11)
_cell_measurement_reflns_used 4525
_cell_measurement_temperature 293(2)
_cell_measurement_theta_max 70.78
_cell_measurement_theta_min 3.41
_cell_volume 666.42(10)
_computing_cell_refinement
;
CrysAlisPro, Oxford Diffraction Ltd.,
Version 1.171.33.55
;
_computing_data_collection
;
CrysAlisPro, Oxford Diffraction Ltd.,
Version 1.171.33.55
;
_computing_data_reduction
;
CrysAlisPro, Oxford Diffraction Ltd.,
Version 1.171.33.55
;
_computing_molecular_graphics
;
ORTEP-3 (Farrugia, 1997); Diamond 3.2i (Brandenburg,1999)
;
_computing_publication_material 'MERCURY (Macrae et al., 2006)'
_computing_structure_refinement 'SHELXL-97 (Sheldrick, 1997)'
_computing_structure_solution 'SHELXS-97 (Sheldrick, 1997)'
_diffrn_ambient_temperature 293(2)
_diffrn_measured_fraction_theta_full 0.973
_diffrn_measured_fraction_theta_max 0.973
_diffrn_measurement_device_type
;
Goniometer Xcalibur, detector: Ruby
Oxford Diffraction (2007). Oxford Diffraction Ltd.,
Xcalibur CCD system
;
_diffrn_measurement_method '\w scans'
_diffrn_radiation_monochromator graphite
_diffrn_radiation_source 'Enhance (Cu) X-ray Source'
_diffrn_radiation_type CuK\a
_diffrn_radiation_wavelength 1.54184
_diffrn_reflns_av_R_equivalents 0.0340
_diffrn_reflns_av_unetI/netI 0.0499
_diffrn_reflns_limit_h_max 5
_diffrn_reflns_limit_h_min -5
_diffrn_reflns_limit_k_max 13
_diffrn_reflns_limit_k_min -13
_diffrn_reflns_limit_l_max 16
_diffrn_reflns_limit_l_min -10
_diffrn_reflns_number 4525
_diffrn_reflns_theta_full 70.78
_diffrn_reflns_theta_max 70.78
_diffrn_reflns_theta_min 3.41
_exptl_absorpt_coefficient_mu 3.445
_exptl_absorpt_correction_T_max 0.1768
_exptl_absorpt_correction_T_min 0.0805
_exptl_absorpt_correction_type sphere
_exptl_absorpt_process_details
;
Interpolation using  Int.Tab. Vol. C (1992) p. 523,Tab. 6.3.3.3
for values of muR in the range 0-2.5, and Int.Tab. Vol.II (1959)
p.302; Table 5.3.6 B for muR in the range 2.6-10.0.
The interpolation procedure of C.W.Dwiggins Jr (Acta Cryst.(1975)
A31,146-148) is used with some modification.
;
_exptl_crystal_colour 'light yellow'
_exptl_crystal_density_diffrn 1.584
_exptl_crystal_density_method 'not measured'
_exptl_crystal_description Rectangle
_exptl_crystal_F_000 323
_exptl_crystal_size_max 0.9
_exptl_crystal_size_mid 0.6
_exptl_crystal_size_min 0.03
_platon_squeeze_details
;
Approximately 10% of the unit cell volume comprises a 
disordered solvent which could not be modelled as discrete atomic sites.
We employed PLATON SQUEEZE to calculate the contribution to the diffraction
from the solvent region and thereby produced a set of solvent-free diffraction
intensities. The SQUEEZE estimated a total count of 39 electrons per unit cell, 
which was assigned to be a Br ion per unit cell.

The final formula was calculated based on the elemental analysis data.
  
;
_refine_diff_density_max 1.544
_refine_diff_density_min -0.544
_refine_diff_density_rms 0.151
_refine_ls_extinction_method none
_refine_ls_goodness_of_fit_ref 1.117
_refine_ls_hydrogen_treatment mixed
_refine_ls_matrix_type full
_refine_ls_number_parameters 176
_refine_ls_number_reflns 2505
_refine_ls_number_restraints 0
_refine_ls_restrained_S_all 1.117
_refine_ls_R_factor_all 0.0761
_refine_ls_R_factor_gt 0.0671
_refine_ls_shift/su_max 0.000
_refine_ls_shift/su_mean 0.000
_refine_ls_structure_factor_coef Fsqd
_refine_ls_weighting_details 'calc w=1/[\s^2^(Fo^2^)+(0.1022P)^2^+2.7809P] where P=(Fo^2^+2Fc^2^)/3'
_refine_ls_weighting_scheme calc
_refine_ls_wR_factor_gt 0.1991
_refine_ls_wR_factor_ref 0.2115
_reflns_number_gt 2055
_reflns_number_total 2505
_reflns_threshold_expression >2sigma(I)
_cod_data_source_file c3dt50675d.txt
_cod_data_source_block 6
_cod_original_sg_symbol_H-M P-1
_cod_original_formula_sum 'C13 H13 Br0.50 N2 O3 Zn0.50'
_cod_database_code 7021638

loop_
_symmetry_equiv_pos_as_xyz
'x, y, z'
'-x, -y, -z'

loop_
_atom_site_label
_atom_site_type_symbol
_atom_site_fract_x
_atom_site_fract_y
_atom_site_fract_z
_atom_site_U_iso_or_equiv
_atom_site_adp_type
_atom_site_occupancy
_atom_site_symmetry_multiplicity
_atom_site_calc_flag
_atom_site_refinement_flags
Br1 Br 0.5000 0.0000 0.5000 0.0397(3) Uani 1 2 d S
Zn1 Zn 0.5000 0.0000 0.0000 0.0355(4) Uani 1 2 d S
O1 O 0.2114(9) 0.0478(4) 0.1171(3) 0.0382(10) Uani 1 1 d .
O2 O 0.8286(9) -0.0622(4) 0.1102(4) 0.0371(10) Uani 1 1 d .
O3 O 0.3412(12) -0.1708(4) 0.0204(4) 0.0457(11) Uani 1 1 d .
H3A H 0.1817 -0.1772 0.0638 0.069 Uiso 1 1 d R
H3B H 0.4753 -0.2263 0.0449 0.069 Uiso 1 1 d R
N1 N 0.8973(11) 0.1759(5) 0.2467(4) 0.0350(11) Uani 1 1 d .
N2 N 1.1485(11) 0.2810(4) 0.3206(4) 0.0315(10) Uani 1 1 d .
C1 C 0.9510(13) 0.0145(6) 0.1433(5) 0.0348(13) Uani 1 1 d .
C2 C 0.7609(14) 0.0736(6) 0.2249(5) 0.0374(13) Uani 1 1 d .
H2A H 0.5669 0.1002 0.2006 0.045 Uiso 1 1 calc R
H2B H 0.7319 0.0145 0.2883 0.045 Uiso 1 1 calc R
C3 C 0.9030(16) 0.2883(6) 0.1845(5) 0.0424(15) Uani 1 1 d .
H3 H 0.8155 0.3139 0.1227 0.051 Uiso 1 1 calc R
C4 C 1.0605(15) 0.3543(6) 0.2308(5) 0.0411(14) Uani 1 1 d .
H4 H 1.1019 0.4342 0.2067 0.049 Uiso 1 1 calc R
C5 C 1.0457(13) 0.1747(6) 0.3285(5) 0.0344(13) Uani 1 1 d .
H5 H 1.0724 0.1094 0.3824 0.041 Uiso 1 1 calc R
C6 C 1.3234(13) 0.3170(5) 0.3957(5) 0.0334(13) Uani 1 1 d .
H6A H 1.5060 0.3488 0.3599 0.040 Uiso 1 1 calc R
H6B H 1.3770 0.2467 0.4468 0.040 Uiso 1 1 calc R
C7 C 1.1550(13) 0.4110(6) 0.4504(5) 0.0358(13) Uani 1 1 d .
C8 C 0.9506(14) 0.3751(6) 0.5351(5) 0.0377(13) Uani 1 1 d .
C9 C 0.8930(15) 0.2540(6) 0.5750(5) 0.0398(14) Uani 1 1 d .
H9 H 0.9958 0.1950 0.5435 0.048 Uiso 1 1 calc R
C10 C 0.6956(16) 0.2205(6) 0.6565(5) 0.0430(15) Uani 1 1 d .
H10 H 0.6612 0.1398 0.6793 0.052 Uiso 1 1 calc R
C11 C 0.5380(15) 0.3083(6) 0.7085(5) 0.0412(14) Uani 1 1 d .
H11 H 0.4024 0.2849 0.7652 0.049 Uiso 1 1 calc R
C12 C 0.5871(15) 0.4245(7) 0.6749(6) 0.0443(15) Uani 1 1 d .
H12 H 0.4833 0.4807 0.7095 0.053 Uiso 1 1 calc R
C13 C 1.2060(14) 0.5342(6) 0.4124(5) 0.0383(14) Uani 1 1 d .

loop_
_atom_site_aniso_label
_atom_site_aniso_U_11
_atom_site_aniso_U_22
_atom_site_aniso_U_33
_atom_site_aniso_U_23
_atom_site_aniso_U_13
_atom_site_aniso_U_12
Br1 0.0409(5) 0.0394(5) 0.0391(5) -0.0083(4) -0.0052(4) -0.0012(4)
Zn1 0.0315(6) 0.0395(7) 0.0380(7) -0.0139(5) -0.0015(5) -0.0032(5)
O1 0.030(2) 0.047(2) 0.040(2) -0.0164(19) -0.0006(17) -0.0038(18)
O2 0.028(2) 0.041(2) 0.045(3) -0.0147(19) -0.0036(18) -0.0052(17)
O3 0.051(3) 0.044(3) 0.043(3) -0.007(2) -0.005(2) -0.015(2)
N1 0.033(2) 0.037(3) 0.038(3) -0.014(2) -0.003(2) -0.003(2)
N2 0.036(2) 0.031(2) 0.031(2) -0.015(2) -0.005(2) 0.0029(19)
C1 0.028(3) 0.041(3) 0.035(3) -0.007(3) -0.001(2) -0.004(2)
C2 0.038(3) 0.044(3) 0.034(3) -0.015(3) -0.002(2) -0.007(3)
C3 0.049(4) 0.048(4) 0.030(3) -0.010(3) -0.003(3) 0.002(3)
C4 0.047(4) 0.046(4) 0.032(3) -0.011(3) -0.005(3) -0.004(3)
C5 0.027(3) 0.042(3) 0.038(3) -0.016(3) -0.003(2) 0.000(2)
C6 0.036(3) 0.027(3) 0.042(3) -0.018(2) -0.008(3) 0.001(2)
C7 0.031(3) 0.044(3) 0.035(3) -0.013(3) -0.007(2) 0.000(2)
C8 0.033(3) 0.041(3) 0.040(3) -0.007(3) -0.011(3) -0.003(3)
C9 0.041(3) 0.038(3) 0.045(4) -0.019(3) -0.008(3) 0.002(3)
C10 0.050(4) 0.038(3) 0.042(4) -0.009(3) -0.007(3) -0.010(3)
C11 0.041(3) 0.048(4) 0.036(3) -0.011(3) -0.002(3) -0.007(3)
C12 0.038(3) 0.054(4) 0.042(4) -0.014(3) -0.001(3) -0.002(3)
C13 0.033(3) 0.044(3) 0.041(3) -0.013(3) -0.008(2) -0.004(3)

loop_
_atom_type_symbol
_atom_type_description
_atom_type_scat_dispersion_real
_atom_type_scat_dispersion_imag
_atom_type_scat_source
C C 0.0181 0.0091 'International Tables Vol C Tables 4.2.6.8 and 6.1.1.4'
H H 0.0000 0.0000 'International Tables Vol C Tables 4.2.6.8 and 6.1.1.4'
Br Br -0.6763 1.2805 'International Tables Vol C Tables 4.2.6.8 and 6.1.1.4'
N N 0.0311 0.0180 'International Tables Vol C Tables 4.2.6.8 and 6.1.1.4'
O O 0.0492 0.0322 'International Tables Vol C Tables 4.2.6.8 and 6.1.1.4'
Zn Zn -1.5491 0.6778 'International Tables Vol C Tables 4.2.6.8 and 6.1.1.4'

loop_
_geom_angle_atom_site_label_1
_geom_angle_atom_site_label_2
_geom_angle_atom_site_label_3
_geom_angle
_geom_angle_site_symmetry_1
_geom_angle_site_symmetry_3
O1 Zn1 O1 180.0(3) . 2_655
O1 Zn1 O3 93.47(19) . .
O1 Zn1 O3 86.53(19) 2_655 .
O1 Zn1 O3 86.53(19) . 2_655
O1 Zn1 O3 93.47(19) 2_655 2_655
O3 Zn1 O3 180.0(3) . 2_655
O1 Zn1 O2 90.99(17) . 2_655
O1 Zn1 O2 89.01(17) 2_655 2_655
O3 Zn1 O2 87.55(18) . 2_655
O3 Zn1 O2 92.45(18) 2_655 2_655
O1 Zn1 O2 89.01(17) . .
O1 Zn1 O2 90.99(17) 2_655 .
O3 Zn1 O2 92.45(18) . .
O3 Zn1 O2 87.55(18) 2_655 .
O2 Zn1 O2 180.0(3) 2_655 .
C1 O1 Zn1 126.4(4) 1_455 .
C1 O2 Zn1 118.2(4) . .
Zn1 O3 H3A 110.7 . .
Zn1 O3 H3B 110.8 . .
H3A O3 H3B 108.1 . .
C5 N1 C3 108.7(5) . .
C5 N1 C2 125.6(6) . .
C3 N1 C2 125.7(6) . .
C5 N2 C4 108.5(5) . .
C5 N2 C6 126.0(5) . .
C4 N2 C6 125.5(5) . .
O2 C1 O1 127.0(6) . 1_655
O2 C1 C2 115.7(5) . .
O1 C1 C2 117.3(5) 1_655 .
N1 C2 C1 112.6(5) . .
N1 C2 H2A 109.1 . .
C1 C2 H2A 109.1 . .
N1 C2 H2B 109.1 . .
C1 C2 H2B 109.1 . .
H2A C2 H2B 107.8 . .
C4 C3 N1 106.7(6) . .
C4 C3 H3 126.7 . .
N1 C3 H3 126.7 . .
C3 C4 N2 107.2(6) . .
C3 C4 H4 126.4 . .
N2 C4 H4 126.4 . .
N2 C5 N1 109.0(6) . .
N2 C5 H5 125.5 . .
N1 C5 H5 125.5 . .
N2 C6 C7 112.8(5) . .
N2 C6 H6A 109.0 . .
C7 C6 H6A 109.0 . .
N2 C6 H6B 109.0 . .
C7 C6 H6B 109.0 . .
H6A C6 H6B 107.8 . .
C8 C7 C13 121.5(6) . .
C8 C7 C6 119.6(6) . .
C13 C7 C6 118.9(6) . .
C7 C8 C9 123.2(6) . .
C7 C8 C13 119.0(6) . 2_766
C9 C8 C13 117.7(6) . 2_766
C10 C9 C8 122.7(6) . .
C10 C9 H9 118.6 . .
C8 C9 H9 118.6 . .
C9 C10 C11 120.3(6) . .
C9 C10 H10 119.8 . .
C11 C10 H10 119.8 . .
C12 C11 C10 119.6(6) . .
C12 C11 H11 120.2 . .
C10 C11 H11 120.2 . .
C11 C12 C13 122.6(7) . 2_766
C11 C12 H12 118.7 . .
C13 C12 H12 118.7 2_766 .
C7 C13 C12 123.5(6) . 2_766
C7 C13 C8 119.5(6) . 2_766
C12 C13 C8 117.0(6) 2_766 2_766

loop_
_geom_bond_atom_site_label_1
_geom_bond_atom_site_label_2
_geom_bond_distance
_geom_bond_site_symmetry_2
Zn1 O1 2.055(4) .
Zn1 O1 2.055(4) 2_655
Zn1 O3 2.092(5) .
Zn1 O3 2.092(5) 2_655
Zn1 O2 2.169(4) 2_655
Zn1 O2 2.169(4) .
O1 C1 1.263(7) 1_455
O2 C1 1.249(8) .
O3 H3A 0.8734 .
O3 H3B 0.8750 .
N1 C5 1.333(8) .
N1 C3 1.376(9) .
N1 C2 1.460(8) .
N2 C5 1.318(8) .
N2 C4 1.382(8) .
N2 C6 1.478(7) .
C1 O1 1.263(7) 1_655
C1 C2 1.541(9) .
C2 H2A 0.9700 .
C2 H2B 0.9700 .
C3 C4 1.353(10) .
C3 H3 0.9300 .
C4 H4 0.9300 .
C5 H5 0.9300 .
C6 C7 1.524(8) .
C6 H6A 0.9700 .
C6 H6B 0.9700 .
C7 C8 1.395(9) .
C7 C13 1.423(10) .
C8 C9 1.411(9) .
C8 C13 1.459(9) 2_766
C9 C10 1.344(10) .
C9 H9 0.9300 .
C10 C11 1.430(10) .
C10 H10 0.9300 .
C11 C12 1.340(10) .
C11 H11 0.9300 .
C12 C13 1.439(10) 2_766
C12 H12 0.9300 .
C13 C12 1.439(10) 2_766
C13 C8 1.459(9) 2_766

loop_
_platon_squeeze_void_nr
_platon_squeeze_void_average_x
_platon_squeeze_void_average_y
_platon_squeeze_void_average_z
_platon_squeeze_void_volume
_platon_squeeze_void_count_electrons
_platon_squeeze_void_content
1 -0.098 0.500 0.500 66 39 ' '
